data_1545325
loop_
_publ_author_name
'Yu, Yan-Min'
'Huang, Ya-Nan'
'Deng, Jun'

_publ_section_title
;
 Catalytic Asymmetric Chlorocyclization of 2-Vinylphenylcarbamates for
 Synthesis of 1,4-Dihydro-2H-3,1-benzoxazin-2-one Derivatives.
;
_journal_issue 5
_journal_name_full 'Organic letters'
_journal_page_first 1224
_journal_page_last 1227
_journal_paper_doi 10.1021/acs.orglett.7b00272
_journal_volume 19
_journal_year 2017
_chemical_absolute_configuration unk
_chemical_formula_sum 'C40 H39 N3 O2'
_chemical_formula_weight 593.74
_chemical_name_systematic
; 
 ? 
;
_space_group_IT_number 4
_symmetry_cell_setting monoclinic
_symmetry_space_group_name_Hall 'P 2yb'
_symmetry_space_group_name_H-M 'P 1 21 1'
_atom_sites_solution_hydrogens geom
_atom_sites_solution_primary direct
_atom_sites_solution_secondary difmap
_audit_creation_method SHELXL-97
_cell_angle_alpha 90.00
_cell_angle_beta 109.942(8)
_cell_angle_gamma 90.00
_cell_formula_units_Z 2
_cell_length_a 14.658(6)
_cell_length_b 7.843(3)
_cell_length_c 14.692(6)
_cell_measurement_reflns_used 2721
_cell_measurement_temperature 113(2)
_cell_measurement_theta_max 27.4
_cell_measurement_theta_min 3.1
_cell_volume 1587.8(11)
_computing_cell_refinement 'CrystalClear-SM Expert 2.1 b42'
_computing_data_collection 'CrystalClear-SM Expert 2.1 b42 (Rigaku, 2015)'
_computing_data_reduction 'CrystalClear-SM Expert 2.1 b42'
_computing_molecular_graphics 'CrystalStructure 4.1'
_computing_publication_material 'CrystalStructure 4.1 (Rigaku, 2014)'
_computing_structure_refinement 'SHELXL-97 (Sheldrick, 1997)'
_computing_structure_solution 'SHELXS-97 (Sheldrick, 1990)'
_diffrn_ambient_temperature 113(2)
_diffrn_detector_area_resol_mean 5.814
_diffrn_measured_fraction_theta_full 0.992
_diffrn_measured_fraction_theta_max 0.992
_diffrn_measurement_device_type 'Rigaku XtaLAB P200'
_diffrn_measurement_method '\w and \f scans'
_diffrn_radiation_monochromator multilayer
_diffrn_radiation_source 'rotating anode'
_diffrn_radiation_type MoK\a
_diffrn_radiation_wavelength 0.71073
_diffrn_reflns_av_R_equivalents 0.0494
_diffrn_reflns_av_sigmaI/netI 0.0721
_diffrn_reflns_limit_h_max 17
_diffrn_reflns_limit_h_min -19
_diffrn_reflns_limit_k_max 10
_diffrn_reflns_limit_k_min -10
_diffrn_reflns_limit_l_max 19
_diffrn_reflns_limit_l_min -19
_diffrn_reflns_number 16034
_diffrn_reflns_theta_full 27.51
_diffrn_reflns_theta_max 27.51
_diffrn_reflns_theta_min 3.10
_diffrn_standards_decay_% 0
_diffrn_standards_interval_count 0
_diffrn_standards_interval_time 0
_diffrn_standards_number 0
_exptl_absorpt_coefficient_mu 0.077
_exptl_absorpt_correction_T_max 0.9909
_exptl_absorpt_correction_T_min 0.9848
_exptl_absorpt_correction_type multi-scan
_exptl_absorpt_process_details 'REQAB (Rigaku, 1998)'
_exptl_crystal_colour Colorless
_exptl_crystal_density_diffrn 1.242
_exptl_crystal_density_method 'not measured'
_exptl_crystal_description Prism
_exptl_crystal_F_000 632
_exptl_crystal_size_max 0.20
_exptl_crystal_size_mid 0.18
_exptl_crystal_size_min 0.12
_refine_diff_density_max 0.289
_refine_diff_density_min -0.286
_refine_diff_density_rms 0.079
_refine_ls_abs_structure_details 'Flack H D (1983), Acta Cryst. A39, 876-881'
_refine_ls_abs_structure_Flack -0.1(13)
_refine_ls_extinction_method none
_refine_ls_goodness_of_fit_ref 0.990
_refine_ls_hydrogen_treatment constr
_refine_ls_matrix_type full
_refine_ls_number_parameters 408
_refine_ls_number_reflns 6991
_refine_ls_number_restraints 1
_refine_ls_restrained_S_all 0.990
_refine_ls_R_factor_all 0.0820
_refine_ls_R_factor_gt 0.0491
_refine_ls_shift/su_max 0.001
_refine_ls_shift/su_mean 0.000
_refine_ls_structure_factor_coef Fsqd
_refine_ls_weighting_details 'calc w=1/[\s^2^(Fo^2^)+(0.0595P)^2^+0.0000P] where P=(Fo^2^+2Fc^2^)/3'
_refine_ls_weighting_scheme calc
_refine_ls_wR_factor_gt 0.1014
_refine_ls_wR_factor_ref 0.1200
_reflns_number_gt 5013
_reflns_number_total 6991
_reflns_threshold_expression >2sigma(I)
_cod_data_source_file ol7b00272_si_002.cif
_cod_data_source_block m20161231d1
_cod_depositor_comments
;
The following automatic conversions were performed:

'_symmetry_cell_setting' value 'Monoclinic' changed to 'monoclinic'
according to
/home/data/users/saulius/crontab/automatic-downloads/rss-feeds/ACS/lib/dictionaries/cif_core.dic
dictionary named 'cif_core.dic' version 2.4.2 from 2011-04-26.

'_exptl_absorpt_correction_type' value 'MULTI-SCAN' changed to
'multi-scan' according to
/home/data/users/saulius/crontab/automatic-downloads/rss-feeds/ACS/lib/dictionaries/cif_core.dic
dictionary named 'cif_core.dic' version 2.4.2 from 2011-04-26.

'_refine_ls_hydrogen_treatment' value 'CONSTR' changed to 'constr'
according to
/home/data/users/saulius/crontab/automatic-downloads/rss-feeds/ACS/lib/dictionaries/cif_core.dic
dictionary named 'cif_core.dic' version 2.4.2 from 2011-04-26.

Automatic conversion script
Id: cif_fix_values 4973 2017-02-22 13:04:09Z antanas 

 Adding full bibliography for 1545324--1545325.cif.
;
_cod_original_cell_volume 1587.6(11)
_cod_original_sg_symbol_H-M P2(1)
_cod_database_code 1545325

loop_
_symmetry_equiv_pos_as_xyz
'x, y, z'
'-x, y+1/2, -z'

loop_
_atom_site_label
_atom_site_type_symbol
_atom_site_fract_x
_atom_site_fract_y
_atom_site_fract_z
_atom_site_U_iso_or_equiv
_atom_site_adp_type
_atom_site_occupancy
_atom_site_symmetry_multiplicity
_atom_site_calc_flag
_atom_site_refinement_flags
O1 O 0.58454(11) 0.1284(2) 0.20276(12) 0.0310(4) Uani 1 1 d .
O2 O 0.64692(12) 0.3939(2) 0.21975(12) 0.0326(4) Uani 1 1 d .
N1 N 0.45987(15) 0.0796(3) 0.38168(16) 0.0434(6) Uani 1 1 d .
N2 N 0.77738(16) -0.2333(3) 0.48261(17) 0.0380(5) Uani 1 1 d .
N3 N 0.80043(12) 0.3419(2) 0.13529(13) 0.0231(4) Uani 1 1 d .
C1 C 0.47149(17) 0.0942(3) 0.28617(19) 0.0337(6) Uani 1 1 d .
H1 H 0.4573 -0.0202 0.2544 0.040 Uiso 1 1 calc R
C2 C 0.39896(19) 0.2225(4) 0.2198(2) 0.0437(7) Uani 1 1 d .
H2A H 0.4345 0.3147 0.2002 0.052 Uiso 1 1 calc R
H2B H 0.3568 0.1641 0.1607 0.052 Uiso 1 1 calc R
C3 C 0.33696(19) 0.2978(4) 0.2761(2) 0.0416(7) Uani 1 1 d .
H3 H 0.2899 0.3830 0.2352 0.050 Uiso 1 1 calc R
C4 C 0.28240(17) 0.1535(4) 0.30731(18) 0.0361(6) Uani 1 1 d .
H4 H 0.2526 0.2034 0.3532 0.043 Uiso 1 1 calc R
C5 C 0.36012(18) 0.0212(4) 0.3647(2) 0.0501(8) Uani 1 1 d .
H5A H 0.3520 -0.0014 0.4278 0.060 Uiso 1 1 calc R
H5B H 0.3493 -0.0874 0.3281 0.060 Uiso 1 1 calc R
C6 C 0.4052(2) 0.3830(4) 0.3671(2) 0.0566(9) Uani 1 1 d .
H6A H 0.3673 0.4389 0.4031 0.068 Uiso 1 1 calc R
H6B H 0.4446 0.4710 0.3494 0.068 Uiso 1 1 calc R
C7 C 0.4718(2) 0.2457(5) 0.4306(2) 0.0548(9) Uani 1 1 d .
H7A H 0.5401 0.2828 0.4480 0.066 Uiso 1 1 calc R
H7B H 0.4571 0.2334 0.4913 0.066 Uiso 1 1 calc R
C8 C 0.2028(2) 0.0739(4) 0.2257(2) 0.0423(7) Uani 1 1 d .
H8 H 0.2189 0.0334 0.1722 0.051 Uiso 1 1 calc R
C9 C 0.1127(2) 0.0552(4) 0.2218(2) 0.0459(7) Uani 1 1 d .
H9A H 0.0935 0.0939 0.2738 0.055 Uiso 1 1 calc R
H9B H 0.0666 0.0029 0.1669 0.055 Uiso 1 1 calc R
C10 C 0.57688(16) 0.1381(3) 0.29915(17) 0.0285(5) Uani 1 1 d .
H10 H 0.5925 0.2561 0.3257 0.034 Uiso 1 1 calc R
C11 C 0.64934(17) 0.0116(3) 0.36323(18) 0.0282(5) Uani 1 1 d .
C12 C 0.72330(17) 0.0636(3) 0.44910(18) 0.0285(5) Uani 1 1 d .
C13 C 0.74133(18) 0.2367(3) 0.48043(19) 0.0329(6) Uani 1 1 d .
H13 H 0.7029 0.3247 0.4415 0.040 Uiso 1 1 calc R
C14 C 0.81216(18) 0.2777(4) 0.5646(2) 0.0426(7) Uani 1 1 d .
H14 H 0.8231 0.3938 0.5836 0.051 Uiso 1 1 calc R
C15 C 0.86985(19) 0.1497(4) 0.6245(2) 0.0475(7) Uani 1 1 d .
H15 H 0.9179 0.1793 0.6844 0.057 Uiso 1 1 calc R
C16 C 0.85645(19) -0.0172(4) 0.5961(2) 0.0406(7) Uani 1 1 d .
H16 H 0.8961 -0.1028 0.6361 0.049 Uiso 1 1 calc R
C17 C 0.78409(17) -0.0642(3) 0.50750(19) 0.0313(6) Uani 1 1 d .
C18 C 0.7096(2) -0.2732(3) 0.3993(2) 0.0377(6) Uani 1 1 d .
H18 H 0.7044 -0.3892 0.3794 0.045 Uiso 1 1 calc R
C19 C 0.64484(18) -0.1560(3) 0.33830(19) 0.0327(6) Uani 1 1 d .
H19 H 0.5978 -0.1938 0.2795 0.039 Uiso 1 1 calc R
C20 C 0.62539(15) 0.2639(3) 0.17483(17) 0.0249(5) Uani 1 1 d .
C21 C 0.63423(16) 0.2313(3) 0.07765(17) 0.0262(5) Uani 1 1 d .
C22 C 0.55712(17) 0.1597(3) 0.00431(18) 0.0318(6) Uani 1 1 d .
H22 H 0.5017 0.1216 0.0182 0.038 Uiso 1 1 calc R
C23 C 0.55922(18) 0.1427(3) -0.08844(19) 0.0358(6) Uani 1 1 d .
H23 H 0.5052 0.0961 -0.1383 0.043 Uiso 1 1 calc R
C24 C 0.64128(19) 0.1945(3) -0.10809(18) 0.0347(6) Uani 1 1 d .
H24 H 0.6431 0.1851 -0.1719 0.042 Uiso 1 1 calc R
C25 C 0.72060(18) 0.2600(3) -0.03436(17) 0.0292(5) Uani 1 1 d .
H25 H 0.7772 0.2917 -0.0480 0.035 Uiso 1 1 calc R
C26 C 0.71861(16) 0.2801(3) 0.05894(16) 0.0240(5) Uani 1 1 d .
C27 C 0.84327(16) 0.2273(3) 0.21519(17) 0.0263(5) Uani 1 1 d .
C28 C 0.84433(17) 0.0513(3) 0.1972(2) 0.0329(6) Uani 1 1 d .
H28 H 0.8163 0.0096 0.1329 0.039 Uiso 1 1 calc R
C29 C 0.88556(19) -0.0608(3) 0.2718(2) 0.0409(7) Uani 1 1 d .
H29 H 0.8849 -0.1797 0.2592 0.049 Uiso 1 1 calc R
C30 C 0.92794(18) -0.0006(4) 0.3651(2) 0.0381(6) Uani 1 1 d .
H30 H 0.9577 -0.0777 0.4165 0.046 Uiso 1 1 calc R
C31 C 0.92685(17) 0.1720(4) 0.38326(19) 0.0358(6) Uani 1 1 d .
H31 H 0.9559 0.2120 0.4478 0.043 Uiso 1 1 calc R
C32 C 0.88391(16) 0.2903(3) 0.30903(18) 0.0288(5) Uani 1 1 d .
C33 C 0.88006(19) 0.4737(3) 0.33057(19) 0.0361(6) Uani 1 1 d .
H33A H 0.8877 0.4882 0.3990 0.054 Uiso 1 1 calc R
H33B H 0.8174 0.5207 0.2902 0.054 Uiso 1 1 calc R
H33C H 0.9325 0.5337 0.3167 0.054 Uiso 1 1 calc R
C34 C 0.86144(16) 0.4616(3) 0.11072(16) 0.0236(5) Uani 1 1 d .
C35 C 0.95967(17) 0.4250(3) 0.13127(18) 0.0310(6) Uani 1 1 d .
H35 H 0.9858 0.3207 0.1621 0.037 Uiso 1 1 calc R
C36 C 1.01934(18) 0.5403(3) 0.10681(19) 0.0352(6) Uani 1 1 d .
H36 H 1.0865 0.5164 0.1227 0.042 Uiso 1 1 calc R
C37 C 0.9813(2) 0.6889(3) 0.05971(19) 0.0381(6) Uani 1 1 d .
H37 H 1.0214 0.7657 0.0405 0.046 Uiso 1 1 calc R
C38 C 0.88438(19) 0.7264(3) 0.04035(19) 0.0342(6) Uani 1 1 d .
H38 H 0.8587 0.8294 0.0076 0.041 Uiso 1 1 calc R
C39 C 0.82320(17) 0.6170(3) 0.06768(17) 0.0279(5) Uani 1 1 d .
C40 C 0.72014(18) 0.6668(3) 0.0533(2) 0.0358(6) Uani 1 1 d .
H40A H 0.7102 0.7868 0.0338 0.054 Uiso 1 1 calc R
H40B H 0.7073 0.6508 0.1140 0.054 Uiso 1 1 calc R
H40C H 0.6758 0.5954 0.0026 0.054 Uiso 1 1 calc R

loop_
_atom_site_aniso_label
_atom_site_aniso_U_11
_atom_site_aniso_U_22
_atom_site_aniso_U_33
_atom_site_aniso_U_23
_atom_site_aniso_U_13
_atom_site_aniso_U_12
O1 0.0347(9) 0.0340(9) 0.0304(9) 0.0016(8) 0.0190(8) -0.0044(7)
O2 0.0352(9) 0.0317(10) 0.0345(10) -0.0049(8) 0.0164(8) -0.0083(8)
N1 0.0306(12) 0.0711(17) 0.0330(13) 0.0158(12) 0.0167(10) 0.0048(11)
N2 0.0412(13) 0.0318(12) 0.0496(15) 0.0063(11) 0.0266(12) 0.0038(10)
N3 0.0210(9) 0.0232(10) 0.0250(10) 0.0033(8) 0.0076(8) -0.0016(8)
C1 0.0271(13) 0.0457(16) 0.0301(14) 0.0091(12) 0.0122(11) 0.0026(11)
C2 0.0322(14) 0.0643(19) 0.0383(15) 0.0185(14) 0.0170(12) 0.0084(13)
C3 0.0325(15) 0.0469(17) 0.0475(17) 0.0081(14) 0.0165(13) 0.0060(13)
C4 0.0287(13) 0.0487(16) 0.0329(14) -0.0036(13) 0.0133(11) 0.0028(12)
C5 0.0315(15) 0.075(2) 0.0507(18) 0.0258(17) 0.0234(14) 0.0068(14)
C6 0.0428(17) 0.064(2) 0.070(2) -0.0138(18) 0.0282(17) -0.0143(16)
C7 0.0306(15) 0.100(3) 0.0366(16) -0.0050(18) 0.0157(13) 0.0003(16)
C8 0.0493(17) 0.0430(16) 0.0353(16) -0.0032(13) 0.0154(13) 0.0048(13)
C9 0.0387(16) 0.0373(16) 0.0493(18) -0.0002(14) -0.0011(13) -0.0016(13)
C10 0.0307(13) 0.0326(13) 0.0251(13) 0.0002(11) 0.0133(10) -0.0025(11)
C11 0.0290(13) 0.0285(13) 0.0342(14) -0.0005(11) 0.0199(11) -0.0013(10)
C12 0.0254(13) 0.0303(13) 0.0353(14) 0.0022(11) 0.0177(11) 0.0016(10)
C13 0.0277(13) 0.0326(14) 0.0399(15) -0.0025(12) 0.0133(12) 0.0027(11)
C14 0.0315(15) 0.0427(16) 0.0529(18) -0.0109(14) 0.0137(14) 0.0010(13)
C15 0.0307(14) 0.067(2) 0.0431(17) -0.0083(16) 0.0102(13) -0.0039(15)
C16 0.0328(15) 0.0485(17) 0.0423(16) 0.0076(14) 0.0152(13) 0.0069(13)
C17 0.0281(13) 0.0342(15) 0.0370(15) 0.0054(12) 0.0181(12) 0.0018(11)
C18 0.0439(16) 0.0268(13) 0.0530(18) -0.0015(13) 0.0301(15) 0.0012(12)
C19 0.0352(14) 0.0294(13) 0.0387(15) -0.0049(12) 0.0196(12) -0.0047(11)
C20 0.0165(11) 0.0292(13) 0.0287(13) 0.0050(11) 0.0072(10) 0.0008(10)
C21 0.0244(12) 0.0271(13) 0.0269(12) 0.0053(10) 0.0084(10) 0.0002(10)
C22 0.0262(12) 0.0344(14) 0.0332(14) 0.0011(12) 0.0079(11) -0.0051(11)
C23 0.0350(14) 0.0344(14) 0.0310(14) -0.0020(12) 0.0023(11) -0.0060(12)
C24 0.0457(15) 0.0335(14) 0.0254(13) -0.0013(11) 0.0127(12) -0.0034(12)
C25 0.0349(13) 0.0282(13) 0.0268(13) 0.0016(11) 0.0136(11) -0.0036(10)
C26 0.0272(12) 0.0218(11) 0.0224(12) 0.0034(10) 0.0076(10) -0.0003(10)
C27 0.0230(12) 0.0289(13) 0.0295(13) 0.0032(11) 0.0123(10) -0.0015(10)
C28 0.0323(14) 0.0281(14) 0.0378(15) 0.0020(12) 0.0115(12) -0.0024(11)
C29 0.0423(16) 0.0286(14) 0.0526(18) 0.0093(13) 0.0173(14) 0.0010(12)
C30 0.0356(15) 0.0404(16) 0.0375(16) 0.0139(13) 0.0114(13) 0.0035(12)
C31 0.0267(13) 0.0503(17) 0.0297(14) 0.0085(13) 0.0087(11) 0.0048(12)
C32 0.0245(13) 0.0311(13) 0.0343(14) -0.0002(11) 0.0145(11) -0.0015(10)
C33 0.0342(14) 0.0414(15) 0.0335(14) -0.0033(12) 0.0129(12) 0.0052(12)
C34 0.0273(12) 0.0220(12) 0.0235(12) -0.0016(10) 0.0111(10) -0.0035(10)
C35 0.0329(13) 0.0304(14) 0.0328(14) -0.0010(11) 0.0153(11) -0.0026(11)
C36 0.0297(14) 0.0421(16) 0.0392(15) -0.0087(13) 0.0187(12) -0.0083(12)
C37 0.0492(16) 0.0373(15) 0.0372(15) -0.0073(12) 0.0267(13) -0.0153(12)
C38 0.0508(16) 0.0243(13) 0.0318(14) 0.0012(11) 0.0197(12) -0.0049(11)
C39 0.0357(13) 0.0272(13) 0.0216(12) -0.0029(10) 0.0109(11) -0.0042(10)
C40 0.0373(14) 0.0291(14) 0.0385(15) 0.0045(12) 0.0098(12) 0.0040(11)

loop_
_atom_type_symbol
_atom_type_description
_atom_type_scat_dispersion_real
_atom_type_scat_dispersion_imag
_atom_type_scat_source
C C 0.0033 0.0016 'International Tables Vol C Tables 4.2.6.8 and 6.1.1.4'
H H 0.0000 0.0000 'International Tables Vol C Tables 4.2.6.8 and 6.1.1.4'
N N 0.0061 0.0033 'International Tables Vol C Tables 4.2.6.8 and 6.1.1.4'
O O 0.0106 0.0060 'International Tables Vol C Tables 4.2.6.8 and 6.1.1.4'

loop_
_geom_angle_atom_site_label_1
_geom_angle_atom_site_label_2
_geom_angle_atom_site_label_3
_geom_angle
C20 O1 C10 116.26(18)
C7 N1 C5 107.7(2)
C7 N1 C1 111.3(2)
C5 N1 C1 107.1(2)
C18 N2 C17 116.0(2)
C26 N3 C34 117.33(18)
C26 N3 C27 116.52(18)
C34 N3 C27 118.71(17)
N1 C1 C10 109.8(2)
N1 C1 C2 111.9(2)
C10 C1 C2 112.4(2)
N1 C1 H1 107.5
C10 C1 H1 107.5
C2 C1 H1 107.5
C3 C2 C1 108.4(2)
C3 C2 H2A 110.0
C1 C2 H2A 110.0
C3 C2 H2B 110.0
C1 C2 H2B 110.0
H2A C2 H2B 108.4
C6 C3 C2 107.9(2)
C6 C3 C4 108.2(2)
C2 C3 C4 109.8(2)
C6 C3 H3 110.3
C2 C3 H3 110.3
C4 C3 H3 110.3
C8 C4 C3 114.2(2)
C8 C4 C5 112.5(3)
C3 C4 C5 106.97(19)
C8 C4 H4 107.6
C3 C4 H4 107.6
C5 C4 H4 107.6
N1 C5 C4 112.7(2)
N1 C5 H5A 109.1
C4 C5 H5A 109.1
N1 C5 H5B 109.1
C4 C5 H5B 109.1
H5A C5 H5B 107.8
C3 C6 C7 108.4(3)
C3 C6 H6A 110.0
C7 C6 H6A 110.0
C3 C6 H6B 110.0
C7 C6 H6B 110.0
H6A C6 H6B 108.4
N1 C7 C6 112.3(2)
N1 C7 H7A 109.1
C6 C7 H7A 109.1
N1 C7 H7B 109.1
C6 C7 H7B 109.1
H7A C7 H7B 107.9
C9 C8 C4 125.5(3)
C9 C8 H8 117.2
C4 C8 H8 117.2
C8 C9 H9A 120.0
C8 C9 H9B 120.0
H9A C9 H9B 120.0
O1 C10 C11 107.32(18)
O1 C10 C1 106.01(19)
C11 C10 C1 113.10(19)
O1 C10 H10 110.1
C11 C10 H10 110.1
C1 C10 H10 110.1
C19 C11 C12 118.1(2)
C19 C11 C10 120.3(2)
C12 C11 C10 121.7(2)
C11 C12 C17 117.9(2)
C11 C12 C13 124.2(2)
C17 C12 C13 117.9(2)
C14 C13 C12 121.3(2)
C14 C13 H13 119.3
C12 C13 H13 119.3
C13 C14 C15 120.7(3)
C13 C14 H14 119.7
C15 C14 H14 119.7
C16 C15 C14 119.8(3)
C16 C15 H15 120.1
C14 C15 H15 120.1
C15 C16 C17 120.9(3)
C15 C16 H16 119.6
C17 C16 H16 119.6
N2 C17 C16 117.3(2)
N2 C17 C12 123.3(2)
C16 C17 C12 119.3(2)
N2 C18 C19 124.5(2)
N2 C18 H18 117.8
C19 C18 H18 117.8
C11 C19 C18 120.1(3)
C11 C19 H19 120.0
C18 C19 H19 120.0
O2 C20 O1 124.3(2)
O2 C20 C21 125.3(2)
O1 C20 C21 110.3(2)
C22 C21 C26 119.7(2)
C22 C21 C20 119.78(19)
C26 C21 C20 120.4(2)
C23 C22 C21 121.3(2)
C23 C22 H22 119.3
C21 C22 H22 119.3
C22 C23 C24 119.3(2)
C22 C23 H23 120.4
C24 C23 H23 120.4
C25 C24 C23 120.0(2)
C25 C24 H24 120.0
C23 C24 H24 120.0
C24 C25 C26 121.2(2)
C24 C25 H25 119.4
C26 C25 H25 119.4
C25 C26 C21 118.5(2)
C25 C26 N3 121.45(19)
C21 C26 N3 120.02(19)
C32 C27 C28 120.4(2)
C32 C27 N3 120.4(2)
C28 C27 N3 119.2(2)
C29 C28 C27 120.5(3)
C29 C28 H28 119.7
C27 C28 H28 119.7
C28 C29 C30 120.0(3)
C28 C29 H29 120.0
C30 C29 H29 120.0
C29 C30 C31 119.7(3)
C29 C30 H30 120.1
C31 C30 H30 120.1
C30 C31 C32 121.9(3)
C30 C31 H31 119.1
C32 C31 H31 119.1
C27 C32 C31 117.4(2)
C27 C32 C33 121.5(2)
C31 C32 C33 121.0(2)
C32 C33 H33A 109.5
C32 C33 H33B 109.5
H33A C33 H33B 109.5
C32 C33 H33C 109.5
H33A C33 H33C 109.5
H33B C33 H33C 109.5
C35 C34 C39 120.1(2)
C35 C34 N3 120.0(2)
C39 C34 N3 119.94(19)
C36 C35 C34 120.3(2)
C36 C35 H35 119.8
C34 C35 H35 119.8
C37 C36 C35 120.0(2)
C37 C36 H36 120.0
C35 C36 H36 120.0
C36 C37 C38 119.8(2)
C36 C37 H37 120.1
C38 C37 H37 120.1
C37 C38 C39 121.8(2)
C37 C38 H38 119.1
C39 C38 H38 119.1
C38 C39 C34 117.9(2)
C38 C39 C40 120.9(2)
C34 C39 C40 121.2(2)
C39 C40 H40A 109.5
C39 C40 H40B 109.5
H40A C40 H40B 109.5
C39 C40 H40C 109.5
H40A C40 H40C 109.5
H40B C40 H40C 109.5

loop_
_geom_bond_atom_site_label_1
_geom_bond_atom_site_label_2
_geom_bond_distance
O1 C20 1.350(3)
O1 C10 1.460(3)
O2 C20 1.197(3)
N1 C7 1.469(4)
N1 C5 1.470(3)
N1 C1 1.474(3)
N2 C18 1.325(4)
N2 C17 1.370(3)
N3 C26 1.419(3)
N3 C34 1.425(3)
N3 C27 1.441(3)
C1 C10 1.530(3)
C1 C2 1.545(4)
C1 H1 1.0000
C2 C3 1.540(4)
C2 H2A 0.9900
C2 H2B 0.9900
C3 C6 1.524(4)
C3 C4 1.543(4)
C3 H3 1.0000
C4 C8 1.494(4)
C4 C5 1.559(4)
C4 H4 1.0000
C5 H5A 0.9900
C5 H5B 0.9900
C6 C7 1.536(5)
C6 H6A 0.9900
C6 H6B 0.9900
C7 H7A 0.9900
C7 H7B 0.9900
C8 C9 1.310(4)
C8 H8 0.9500
C9 H9A 0.9500
C9 H9B 0.9500
C10 C11 1.522(3)
C10 H10 1.0000
C11 C19 1.361(3)
C11 C12 1.414(3)
C12 C17 1.419(3)
C12 C13 1.428(3)
C13 C14 1.355(4)
C13 H13 0.9500
C14 C15 1.410(4)
C14 H14 0.9500
C15 C16 1.368(4)
C15 H15 0.9500
C16 C17 1.418(4)
C16 H16 0.9500
C18 C19 1.402(4)
C18 H18 0.9500
C19 H19 0.9500
C20 C21 1.499(3)
C21 C22 1.387(3)
C21 C26 1.408(3)
C22 C23 1.380(3)
C22 H22 0.9500
C23 C24 1.390(3)
C23 H23 0.9500
C24 C25 1.389(3)
C24 H24 0.9500
C25 C26 1.390(3)
C25 H25 0.9500
C27 C32 1.393(3)
C27 C28 1.406(3)
C28 C29 1.374(4)
C28 H28 0.9500
C29 C30 1.380(4)
C29 H29 0.9500
C30 C31 1.381(4)
C30 H30 0.9500
C31 C32 1.406(3)
C31 H31 0.9500
C32 C33 1.478(4)
C33 H33A 0.9800
C33 H33B 0.9800
C33 H33C 0.9800
C34 C35 1.396(3)
C34 C39 1.399(3)
C35 C36 1.388(3)
C35 H35 0.9500
C36 C37 1.373(4)
C36 H36 0.9500
C37 C38 1.382(4)
C37 H37 0.9500
C38 C39 1.395(3)
C38 H38 0.9500
C39 C40 1.504(3)
C40 H40A 0.9800
C40 H40B 0.9800
C40 H40C 0.9800

loop_
_geom_torsion_atom_site_label_1
_geom_torsion_atom_site_label_2
_geom_torsion_atom_site_label_3
_geom_torsion_atom_site_label_4
_geom_torsion
C7 N1 C1 C10 67.9(3)
C5 N1 C1 C10 -174.6(2)
C7 N1 C1 C2 -57.6(3)
C5 N1 C1 C2 59.9(3)
N1 C1 C2 C3 0.7(3)
C10 C1 C2 C3 -123.3(2)
C1 C2 C3 C6 58.6(3)
C1 C2 C3 C4 -59.2(3)
C6 C3 C4 C8 172.0(2)
C2 C3 C4 C8 -70.4(3)
C6 C3 C4 C5 -62.9(3)
C2 C3 C4 C5 54.7(3)
C7 N1 C5 C4 55.3(3)
C1 N1 C5 C4 -64.5(3)
C8 C4 C5 N1 132.7(3)
C3 C4 C5 N1 6.5(3)
C2 C3 C6 C7 -63.1(3)
C4 C3 C6 C7 55.7(3)
C5 N1 C7 C6 -63.8(3)
C1 N1 C7 C6 53.3(3)
C3 C6 C7 N1 7.2(3)
C3 C4 C8 C9 -127.1(3)
C5 C4 C8 C9 110.8(3)
C20 O1 C10 C11 -109.2(2)
C20 O1 C10 C1 129.7(2)
N1 C1 C10 O1 172.9(2)
C2 C1 C10 O1 -61.9(3)
N1 C1 C10 C11 55.6(3)
C2 C1 C10 C11 -179.2(2)
O1 C10 C11 C19 -57.0(3)
C1 C10 C11 C19 59.5(3)
O1 C10 C11 C12 122.4(2)
C1 C10 C11 C12 -121.1(2)
C19 C11 C12 C17 -4.3(3)
C10 C11 C12 C17 176.31(19)
C19 C11 C12 C13 175.1(2)
C10 C11 C12 C13 -4.3(3)
C11 C12 C13 C14 178.6(2)
C17 C12 C13 C14 -2.0(3)
C12 C13 C14 C15 -0.6(4)
C13 C14 C15 C16 2.1(4)
C14 C15 C16 C17 -0.9(4)
C18 N2 C17 C16 -179.6(2)
C18 N2 C17 C12 -0.1(3)
C15 C16 C17 N2 177.9(2)
C15 C16 C17 C12 -1.7(3)
C11 C12 C17 N2 3.0(3)
C13 C12 C17 N2 -176.4(2)
C11 C12 C17 C16 -177.5(2)
C13 C12 C17 C16 3.1(3)
C17 N2 C18 C19 -1.6(3)
C12 C11 C19 C18 2.8(3)
C10 C11 C19 C18 -177.7(2)
N2 C18 C19 C11 0.2(4)
C10 O1 C20 O2 -6.9(3)
C10 O1 C20 C21 176.34(17)
O2 C20 C21 C22 -132.4(2)
O1 C20 C21 C22 44.3(3)
O2 C20 C21 C26 44.6(3)
O1 C20 C21 C26 -138.7(2)
C26 C21 C22 C23 -3.2(4)
C20 C21 C22 C23 173.8(2)
C21 C22 C23 C24 1.6(4)
C22 C23 C24 C25 1.0(4)
C23 C24 C25 C26 -2.0(4)
C24 C25 C26 C21 0.4(3)
C24 C25 C26 N3 178.0(2)
C22 C21 C26 C25 2.2(3)
C20 C21 C26 C25 -174.9(2)
C22 C21 C26 N3 -175.4(2)
C20 C21 C26 N3 7.5(3)
C34 N3 C26 C25 32.3(3)
C27 N3 C26 C25 -117.3(2)
C34 N3 C26 C21 -150.2(2)
C27 N3 C26 C21 60.3(3)
C26 N3 C27 C32 -145.8(2)
C34 N3 C27 C32 65.0(3)
C26 N3 C27 C28 34.7(3)
C34 N3 C27 C28 -114.4(2)
C32 C27 C28 C29 -0.1(4)
N3 C27 C28 C29 179.3(2)
C27 C28 C29 C30 -1.2(4)
C28 C29 C30 C31 1.4(4)
C29 C30 C31 C32 -0.3(4)
C28 C27 C32 C31 1.1(3)
N3 C27 C32 C31 -178.30(19)
C28 C27 C32 C33 -177.3(2)
N3 C27 C32 C33 3.2(3)
C30 C31 C32 C27 -0.9(3)
C30 C31 C32 C33 177.5(2)
C26 N3 C34 C35 -121.5(2)
C27 N3 C34 C35 27.4(3)
C26 N3 C34 C39 59.7(3)
C27 N3 C34 C39 -151.5(2)
C39 C34 C35 C36 -1.7(3)
N3 C34 C35 C36 179.4(2)
C34 C35 C36 C37 -1.9(4)
C35 C36 C37 C38 2.7(4)
C36 C37 C38 C39 0.2(4)
C37 C38 C39 C34 -3.7(4)
C37 C38 C39 C40 174.9(2)
C35 C34 C39 C38 4.4(3)
N3 C34 C39 C38 -176.7(2)
C35 C34 C39 C40 -174.2(2)
N3 C34 C39 C40 4.6(3)
